data_7108092
loop_
_publ_author_name
'Daisuke Tanaka'
'Tomoko Inose'
'Hirofumi Tanaka'
'Sunri Lee'
'Naoto Ishikawa'
'Takuji Ogawa'

_publ_section_title
;
 Proton-induced switching of the single molecule magnetic properties of a
 porphyrin based TbIII double-decker complex
;
_journal_name_full Chem.Commun.
_journal_page_first 7796
_journal_paper_doi 10.1039/c2cc00086e
_journal_volume 48
_journal_year 2012
_chemical_formula_sum 'C99 H75 Cl6 N10 Tb'
_chemical_formula_weight 1776.31
_chemical_name_systematic
;
?
;
_space_group_IT_number 139
_symmetry_cell_setting tetragonal
_symmetry_space_group_name_Hall '-I 4 2'
_symmetry_space_group_name_H-M 'I 4/m m m'
_atom_sites_solution_hydrogens geom
_atom_sites_solution_primary direct
_atom_sites_solution_secondary difmap
_audit_creation_method SHELXL-97
_cell_angle_alpha 90.00
_cell_angle_beta 90.00
_cell_angle_gamma 90.00
_cell_formula_units_Z 2
_cell_length_a 14.6111(12)
_cell_length_b 14.6111(12)
_cell_length_c 19.3957(16)
_cell_measurement_reflns_used 7072
_cell_measurement_temperature 150(2)
_cell_measurement_theta_max 54.88
_cell_measurement_theta_min 6.58
_cell_volume 4140.7(6)
_computing_molecular_graphics 'Yadokari-XG 2009 (Wakita, Nemoto et al., 2009)'
_computing_publication_material 'Yadokari-XG 2009 (Wakita, Nemoto et al., 2009)'
_computing_structure_refinement 'SHELXL-97 (Sheldrick, 1997)'
_computing_structure_solution 'SHELXS-97 (Sheldrick, 1990)'
_diffrn_ambient_temperature 150(2)
_diffrn_measured_fraction_theta_full 0.991
_diffrn_measured_fraction_theta_max 0.991
_diffrn_measurement_device_type IP
_diffrn_measurement_method \w
_diffrn_radiation_monochromator graphite
_diffrn_radiation_source 'fine-focus sealed tube'
_diffrn_radiation_type MoK\a
_diffrn_radiation_wavelength 0.71075
_diffrn_reflns_av_R_equivalents 0.0303
_diffrn_reflns_av_sigmaI/netI 0.0145
_diffrn_reflns_limit_h_max 18
_diffrn_reflns_limit_h_min -18
_diffrn_reflns_limit_k_max 18
_diffrn_reflns_limit_k_min -18
_diffrn_reflns_limit_l_max 22
_diffrn_reflns_limit_l_min -24
_diffrn_reflns_number 20354
_diffrn_reflns_theta_full 27.45
_diffrn_reflns_theta_max 27.45
_diffrn_reflns_theta_min 3.29
_exptl_absorpt_coefficient_mu 1.104
_exptl_absorpt_correction_T_max 0.8976
_exptl_absorpt_correction_T_min 0.8095
_exptl_absorpt_correction_type empirical
_exptl_crystal_colour brown
_exptl_crystal_density_diffrn 1.425
_exptl_crystal_density_method 'not measured'
_exptl_crystal_description block
_exptl_crystal_F_000 1812
_exptl_crystal_size_max 0.20
_exptl_crystal_size_mid 0.20
_exptl_crystal_size_min 0.10
_platon_squeeze_details
;
;
_refine_diff_density_max 1.545
_refine_diff_density_min -0.559
_refine_diff_density_rms 0.108
_refine_ls_extinction_method none
_refine_ls_goodness_of_fit_ref 1.125
_refine_ls_hydrogen_treatment constr
_refine_ls_matrix_type full
_refine_ls_number_parameters 114
_refine_ls_number_reflns 1377
_refine_ls_number_restraints 6
_refine_ls_restrained_S_all 1.123
_refine_ls_R_factor_all 0.0373
_refine_ls_R_factor_gt 0.0373
_refine_ls_shift/su_max 0.000
_refine_ls_shift/su_mean 0.000
_refine_ls_structure_factor_coef Fsqd
_refine_ls_weighting_details 'calc w=1/[\s^2^(Fo^2^)+(0.0679P)^2^+12.7609P] where P=(Fo^2^+2Fc^2^)/3'
_refine_ls_weighting_scheme calc
_refine_ls_wR_factor_gt 0.1074
_refine_ls_wR_factor_ref 0.1075
_reflns_number_gt 1376
_reflns_number_total 1377
_reflns_threshold_expression >2sigma(I)
_cod_data_source_file c2cc00086e.txt
_cod_data_source_block tbtpp
_cod_original_sg_symbol_H-M I4/mmm
_cod_database_code 7108092

loop_
_symmetry_equiv_pos_as_xyz
'x, y, z'
'-x, -y, z'
'x, -y, -z'
'-x, y, -z'
'-y, -x, -z'
'y, x, -z'
'y, -x, z'
'-y, x, z'
'x+1/2, y+1/2, z+1/2'
'-x+1/2, -y+1/2, z+1/2'
'x+1/2, -y+1/2, -z+1/2'
'-x+1/2, y+1/2, -z+1/2'
'-y+1/2, -x+1/2, -z+1/2'
'y+1/2, x+1/2, -z+1/2'
'y+1/2, -x+1/2, z+1/2'
'-y+1/2, x+1/2, z+1/2'
'-x, -y, -z'
'x, y, -z'
'-x, y, z'
'x, -y, z'
'y, x, z'
'-y, -x, z'
'-y, x, -z'
'y, -x, -z'
'-x+1/2, -y+1/2, -z+1/2'
'x+1/2, y+1/2, -z+1/2'
'-x+1/2, y+1/2, z+1/2'
'x+1/2, -y+1/2, z+1/2'
'y+1/2, x+1/2, z+1/2'
'-y+1/2, -x+1/2, z+1/2'
'-y+1/2, x+1/2, -z+1/2'
'y+1/2, -x+1/2, -z+1/2'

loop_
_atom_site_label
_atom_site_type_symbol
_atom_site_fract_x
_atom_site_fract_y
_atom_site_fract_z
_atom_site_U_iso_or_equiv
_atom_site_adp_type
_atom_site_occupancy
_atom_site_symmetry_multiplicity
_atom_site_calc_flag
_atom_site_refinement_flags
_atom_site_disorder_assembly
_atom_site_disorder_group
Tb1 Tb 0.0000 0.0000 0.0000 0.01881(17) Uani 1 16 d S . 1
C1 C 0.0000 0.2101(2) 0.08584(18) 0.0276(7) Uani 1 2 d S . 1
C2 C 0.14862(17) 0.14862(17) 0.08605(18) 0.0257(7) Uani 1 2 d S A 1
N1 N 0.0548(3) 0.1308(3) 0.0733(2) 0.0227(8) Uani 0.50 1 d P . 1
C3 C 0.1542(4) 0.2480(4) 0.1027(3) 0.0308(11) Uani 0.50 1 d P A 1
H3 H 0.2090 0.2810 0.1116 0.037 Uiso 0.50 1 calc PR A 1
C4 C 0.0697(4) 0.2836(4) 0.1033(3) 0.0302(11) Uani 0.50 1 d P A 1
H4 H 0.0554 0.3457 0.1132 0.036 Uiso 0.50 1 calc PR A 1
C5 C 0.0000 0.0000 0.2195(6) 0.048(2) Uiso 1 8 d S . .
H8 H 0.0000 0.0000 0.1679 0.057 Uiso 1 8 calc SR . .
Cl1 Cl 0.0594(3) 0.0992(3) 0.2490(2) 0.0598(9) Uiso 0.25 1 d P . .
Cl2 Cl 0.1096(5) 0.0000 0.2475(4) 0.0700(15) Uiso 0.25 2 d SP . .
C6 C 0.2180(4) 0.0891(4) 0.0905(2) 0.0250(10) Uani 0.50 1 d P A 1
C7 C 0.3102(4) 0.1247(4) 0.1130(3) 0.0282(10) Uani 0.50 1 d PD A 1
C8 C 0.3852(4) 0.1215(5) 0.0696(3) 0.0436(14) Uani 0.50 1 d PD A 1
H1 H 0.3781 0.1000 0.0236 0.052 Uiso 0.50 1 calc PR A 1
C9 C 0.3221(4) 0.1553(5) 0.1805(3) 0.0434(15) Uani 0.50 1 d PD A 1
H2 H 0.2714 0.1571 0.2111 0.052 Uiso 0.50 1 calc PR A 1
C10 C 0.4711(4) 0.1495(6) 0.0927(4) 0.0525(19) Uani 0.50 1 d PD A 1
H5 H 0.5219 0.1473 0.0622 0.063 Uiso 0.50 1 calc PR A 1
C11 C 0.4084(5) 0.1833(6) 0.2031(3) 0.0540(19) Uani 0.50 1 d PD A 1
H6 H 0.4156 0.2046 0.2491 0.065 Uiso 0.50 1 calc PR A 1
C12 C 0.4834(6) 0.1806(5) 0.1600(3) 0.054(3) Uani 0.50 1 d PD A 1
H7 H 0.5420 0.1995 0.1758 0.065 Uiso 0.50 1 calc PR A 1

loop_
_atom_site_aniso_label
_atom_site_aniso_U_11
_atom_site_aniso_U_22
_atom_site_aniso_U_33
_atom_site_aniso_U_23
_atom_site_aniso_U_13
_atom_site_aniso_U_12
Tb1 0.0203(2) 0.0203(2) 0.0158(2) 0.000 0.000 0.000
C1 0.042(2) 0.0215(16) 0.0193(15) -0.0003(13) 0.000 0.000
C2 0.0289(11) 0.0289(11) 0.0193(15) -0.0010(9) -0.0010(9) -0.0069(14)
N1 0.025(2) 0.023(2) 0.0199(18) -0.0013(15) 0.0013(15) 0.0009(16)
C3 0.035(3) 0.029(3) 0.028(3) -0.003(2) 0.001(2) -0.008(2)
C4 0.039(3) 0.023(3) 0.028(3) -0.004(2) 0.003(2) -0.003(2)
C6 0.025(3) 0.031(2) 0.019(2) -0.0016(19) 0.0014(18) -0.004(2)
C7 0.026(3) 0.029(3) 0.030(3) -0.003(2) -0.004(2) -0.003(2)
C8 0.033(3) 0.066(4) 0.032(3) -0.010(3) 0.000(2) -0.006(3)
C9 0.040(3) 0.062(4) 0.028(3) -0.005(3) -0.001(2) -0.012(3)
C10 0.030(3) 0.079(5) 0.048(4) -0.011(4) 0.002(2) -0.008(3)
C11 0.049(4) 0.080(5) 0.034(3) -0.007(3) -0.010(3) -0.020(4)
C12 0.045(9) 0.069(4) 0.050(3) -0.010(3) -0.019(4) -0.013(3)

loop_
_atom_type_symbol
_atom_type_description
_atom_type_scat_dispersion_real
_atom_type_scat_dispersion_imag
_atom_type_scat_source
C C 0.0033 0.0016 'International Tables Vol C Tables 4.2.6.8 and 6.1.1.4'
H H 0.0000 0.0000 'International Tables Vol C Tables 4.2.6.8 and 6.1.1.4'
Cl Cl 0.1484 0.1585 'International Tables Vol C Tables 4.2.6.8 and 6.1.1.4'
N N 0.0061 0.0033 'International Tables Vol C Tables 4.2.6.8 and 6.1.1.4'
Tb Tb -0.1723 4.1537 'International Tables Vol C Tables 4.2.6.8 and 6.1.1.4'

loop_
_geom_angle_atom_site_label_1
_geom_angle_atom_site_label_2
_geom_angle_atom_site_label_3
_geom_angle
_geom_angle_site_symmetry_1
_geom_angle_site_symmetry_3
N1 Tb1 N1 36.42(18) 5 17
N1 Tb1 N1 37.16(18) 5 23
N1 Tb1 N1 71.34(9) 17 23
N1 Tb1 N1 142.84(18) 5 7
N1 Tb1 N1 108.66(9) 17 7
N1 Tb1 N1 180.0(3) 23 7
N1 Tb1 N1 71.34(9) 5 3
N1 Tb1 N1 37.16(18) 17 3
N1 Tb1 N1 99.48(18) 23 3
N1 Tb1 N1 80.52(18) 7 3
N1 Tb1 N1 68.90(19) 5 22
N1 Tb1 N1 80.52(18) 17 22
N1 Tb1 N1 80.97(18) 23 22
N1 Tb1 N1 99.03(18) 7 22
N1 Tb1 N1 108.66(9) 3 22
N1 Tb1 N1 99.48(18) 5 18
N1 Tb1 N1 111.10(19) 17 18
N1 Tb1 N1 71.34(9) 23 18
N1 Tb1 N1 108.66(9) 7 18
N1 Tb1 N1 99.03(18) 3 18
N1 Tb1 N1 143.58(18) 22 18
N1 Tb1 N1 80.52(18) 5 2
N1 Tb1 N1 68.90(19) 17 2
N1 Tb1 N1 108.66(9) 23 2
N1 Tb1 N1 71.34(9) 7 2
N1 Tb1 N1 80.97(18) 3 2
N1 Tb1 N1 36.42(18) 22 2
N1 Tb1 N1 180.0(3) 18 2
N1 Tb1 N1 111.10(19) 5 6
N1 Tb1 N1 99.48(18) 17 6
N1 Tb1 N1 99.03(18) 23 6
N1 Tb1 N1 80.97(18) 7 6
N1 Tb1 N1 71.34(9) 3 6
N1 Tb1 N1 180.0(3) 22 6
N1 Tb1 N1 36.42(18) 18 6
N1 Tb1 N1 143.58(18) 2 6
N1 Tb1 N1 99.03(18) 5 24
N1 Tb1 N1 71.34(9) 17 24
N1 Tb1 N1 111.10(19) 23 24
N1 Tb1 N1 68.90(19) 7 24
N1 Tb1 N1 36.42(18) 3 24
N1 Tb1 N1 142.84(18) 22 24
N1 Tb1 N1 71.34(9) 18 24
N1 Tb1 N1 108.66(9) 2 24
N1 Tb1 N1 37.16(18) 6 24
N1 Tb1 N1 80.97(18) 5 8
N1 Tb1 N1 108.66(9) 17 8
N1 Tb1 N1 68.90(19) 23 8
N1 Tb1 N1 111.10(19) 7 8
N1 Tb1 N1 143.58(18) 3 8
N1 Tb1 N1 37.16(18) 22 8
N1 Tb1 N1 108.66(9) 18 8
N1 Tb1 N1 71.34(9) 2 8
N1 Tb1 N1 142.84(18) 6 8
N1 Tb1 N1 180.00(19) 24 8
N1 Tb1 N1 108.66(9) 5 20
N1 Tb1 N1 80.97(18) 17 20
N1 Tb1 N1 143.58(18) 23 20
N1 Tb1 N1 36.42(18) 7 20
N1 Tb1 N1 68.90(19) 3 20
N1 Tb1 N1 71.34(9) 22 20
N1 Tb1 N1 142.84(18) 18 20
N1 Tb1 N1 37.16(18) 2 20
N1 Tb1 N1 108.66(9) 6 20
N1 Tb1 N1 80.52(18) 24 20
N1 Tb1 N1 99.48(18) 8 20
C1 C1 C6 0(10) 19 8
C1 C1 C6 0(10) 19 21
C6 C1 C6 167.2(6) 8 21
C1 C1 N1 0(10) 19 19
C6 C1 N1 61.7(3) 8 19
C6 C1 N1 129.7(4) 21 19
C1 C1 N1 0(10) 19 .
C6 C1 N1 129.7(4) 8 .
C6 C1 N1 61.7(3) 21 .
N1 C1 N1 68.1(4) 19 .
C1 C1 C4 0(10) 19 .
C6 C1 C4 126.1(4) 8 .
C6 C1 C4 42.0(3) 21 .
N1 C1 C4 170.8(4) 19 .
N1 C1 C4 103.7(3) . .
C2 C2 C6 0(10) 21 21
C2 C2 C6 0(10) 21 .
C6 C2 C6 168.6(5) 21 .
C2 C2 N1 0(10) 21 .
C6 C2 N1 61.5(3) 21 .
C6 C2 N1 128.6(4) . .
C2 C2 N1 0(10) 21 21
C6 C2 N1 128.6(4) 21 21
C6 C2 N1 61.5(3) . 21
N1 C2 N1 67.3(4) . 21
C2 C2 C3 0(10) 21 .
C6 C2 C3 44.2(3) 21 .
C6 C2 C3 125.3(4) . .
N1 C2 C3 105.7(3) . .
N1 C2 C3 172.2(4) 21 .
C2 N1 C2 0.0(4) 21 .
C2 N1 C1 111.2(3) 21 19
C2 N1 C1 111.2(3) . 19
C2 N1 C1 111.2(3) 21 .
C2 N1 C1 111.2(3) . .
C1 N1 C1 0.0(3) 19 .
C2 N1 Tb1 123.2(2) 21 .
C2 N1 Tb1 123.2(2) . .
C1 N1 Tb1 122.3(2) 19 .
C1 N1 Tb1 122.3(2) . .
C4 C3 C2 109.3(4) . .
C4 C3 H3 125.4 . .
C2 C3 H3 125.4 . .
C3 C4 C1 110.0(4) . .
C3 C4 C9 63.0(4) . 21
C1 C4 C9 140.7(4) . 21
C3 C4 H4 125.0 . .
C1 C4 H4 125.0 . .
C9 C4 H4 73.8 21 .
Cl2 C5 Cl1 110.9(4) . 19
Cl2 C5 Cl1 110.9(4) . 2
Cl1 C5 Cl1 108.7(4) 19 2
Cl2 C5 H8 108.7 . .
Cl1 C5 H8 108.7 19 .
Cl1 C5 H8 108.7 2 .
Cl2 Cl2 Cl1 0(10) 20 7
Cl2 Cl2 C5 0(10) 20 22
Cl1 Cl2 C5 81.3(5) 7 22
Cl2 Cl2 C5 0(10) 20 .
Cl1 Cl2 C5 81.3(5) 7 .
C5 Cl2 C5 0.0(7) 22 .
Cl2 Cl2 C5 0(10) 20 21
Cl1 Cl2 C5 81.3(5) 7 21
C5 Cl2 C5 0.0(7) 22 21
C5 Cl2 C5 0.0(7) . 21
Cl2 Cl2 C5 0(10) 20 20
Cl1 Cl2 C5 81.3(5) 7 20
C5 Cl2 C5 0.0(7) 22 20
C5 Cl2 C5 0.0(7) . 20
C5 Cl2 C5 0.0(7) 21 20
Cl2 Cl2 Cl2 0(10) 20 21
Cl1 Cl2 Cl2 125.1(5) 7 21
C5 Cl2 Cl2 47.97(13) 22 21
C5 Cl2 Cl2 47.97(13) . 21
C5 Cl2 Cl2 47.97(13) 21 21
C5 Cl2 Cl2 47.97(13) 20 21
C1 C6 C2 125.1(5) 21 21
C1 C6 C2 125.1(5) 21 .
C2 C6 C2 0.0(3) 21 .
C1 C6 C7 116.1(5) 21 .
C2 C6 C7 118.1(4) 21 .
C2 C6 C7 118.1(4) . .
C8 C7 C9 118.9(5) . .
C8 C7 C6 121.3(5) . .
C9 C7 C6 119.6(5) . .
C7 C8 C10 120.5(6) . .
C7 C8 H1 119.8 . .
C10 C8 H1 119.8 . .
C7 C9 C11 120.1(6) . .
C7 C9 C4 22.4(3) . 21
C11 C9 C4 131.5(6) . 21
C7 C9 H2 119.9 . .
C11 C9 H2 119.9 . .
C4 C9 H2 105.2 21 .
C12 C10 C8 120.9(7) . .
C12 C10 H5 119.6 . .
C8 C10 H5 119.6 . .
C12 C11 C9 121.2(6) . .
C12 C11 H6 119.4 . .
C9 C11 H6 119.4 . .
C11 C12 C10 118.3(7) . .
C11 C12 H7 120.8 . .
C10 C12 H7 120.8 . .

loop_
_geom_bond_atom_site_label_1
_geom_bond_atom_site_label_2
_geom_bond_distance
_geom_bond_site_symmetry_2
Tb1 N1 2.512(4) 5
Tb1 N1 2.512(4) 17
Tb1 N1 2.512(4) 23
Tb1 N1 2.512(4) 7
Tb1 N1 2.512(4) 3
Tb1 N1 2.512(4) 22
Tb1 N1 2.512(4) 18
Tb1 N1 2.512(4) 2
Tb1 N1 2.512(4) 6
Tb1 N1 2.512(4) 24
Tb1 N1 2.512(4) 8
Tb1 N1 2.512(4) 20
C1 C1 0.000(7) 19
C1 C6 1.310(5) 8
C1 C6 1.310(5) 21
C1 N1 1.430(5) 19
C1 N1 1.430(5) .
C1 C4 1.518(6) .
C2 C2 0.000(12) 21
C2 C6 1.338(5) 21
C2 C6 1.338(6) .
C2 N1 1.418(5) .
C2 N1 1.418(5) 21
C2 C3 1.490(6) .
N1 C2 1.418(5) 21
N1 C1 1.430(5) 19
C3 C4 1.340(8) .
C3 H3 0.9500 .
C4 C9 2.030(9) 21
C4 H4 0.9500 .
C5 Cl2 1.691(8) .
C5 Cl1 1.784(5) 19
C5 Cl1 1.784(5) 2
C5 H8 1.0000 .
Cl1 C5 1.784(5) 2
Cl2 Cl2 0.00(2) 20
Cl2 Cl1 0.881(4) 7
Cl2 C5 1.691(8) 22
Cl2 C5 1.691(8) 21
Cl2 C5 1.691(8) 20
Cl2 Cl2 2.264(10) 21
C6 C1 1.310(5) 21
C6 C2 1.338(6) 21
C6 C7 1.509(7) .
C7 C8 1.383(8) .
C7 C9 1.394(7) .
C8 C10 1.394(8) .
C8 H1 0.9500 .
C9 C11 1.397(8) .
C9 C4 2.030(9) 21
C9 H2 0.9500 .
C10 C12 1.394(9) .
C10 H5 0.9500 .
C11 C12 1.378(10) .
C11 H6 0.9500 .
C12 H7 0.9500 .

loop_
_geom_torsion_atom_site_label_1
_geom_torsion_atom_site_label_2
_geom_torsion_atom_site_label_3
_geom_torsion_atom_site_label_4
_geom_torsion
_geom_torsion_site_symmetry_1
_geom_torsion_site_symmetry_4
C6 C2 N1 C2 0(96) 21 21
C6 C2 N1 C2 0(100) . 21
N1 C2 N1 C2 0(100) 21 21
C3 C2 N1 C2 0(96) . 21
C2 C2 N1 C1 0.00(7) 21 19
C6 C2 N1 C1 -4.9(4) 21 19
C6 C2 N1 C1 168.6(4) . 19
N1 C2 N1 C1 172.0(2) 21 19
C3 C2 N1 C1 -4.4(5) . 19
C2 C2 N1 C1 0.00(7) 21 .
C6 C2 N1 C1 -4.9(4) 21 .
C6 C2 N1 C1 168.6(4) . .
N1 C2 N1 C1 172.0(2) 21 .
C3 C2 N1 C1 -4.4(5) . .
C2 C2 N1 Tb1 0.00(7) 21 .
C6 C2 N1 Tb1 155.1(4) 21 .
C6 C2 N1 Tb1 -31.4(6) . .
N1 C2 N1 Tb1 -28.0(4) 21 .
C3 C2 N1 Tb1 155.5(3) . .
C1 C1 N1 C2 0.00(10) 19 21
C6 C1 N1 C2 -168.1(4) 8 21
C6 C1 N1 C2 5.0(4) 21 21
N1 C1 N1 C2 -171.8(2) 19 21
C4 C1 N1 C2 3.9(4) . 21
C1 C1 N1 C2 0.00(10) 19 .
C6 C1 N1 C2 -168.1(4) 8 .
C6 C1 N1 C2 5.0(4) 21 .
N1 C1 N1 C2 -171.8(2) 19 .
C4 C1 N1 C2 3.9(4) . .
C6 C1 N1 C1 0(100) 8 19
C6 C1 N1 C1 0(14) 21 19
N1 C1 N1 C1 0(100) 19 19
C4 C1 N1 C1 0(15) . 19
C1 C1 N1 Tb1 0.00(4) 19 .
C6 C1 N1 Tb1 31.7(6) 8 .
C6 C1 N1 Tb1 -155.2(4) 21 .
N1 C1 N1 Tb1 28.0(4) 19 .
C4 C1 N1 Tb1 -156.3(3) . .
N1 Tb1 N1 C2 -155.7(3) 5 21
N1 Tb1 N1 C2 115(3) 17 21
N1 Tb1 N1 C2 -139.3(4) 23 21
N1 Tb1 N1 C2 40.7(4) 7 21
N1 Tb1 N1 C2 -2.1(3) 3 21
N1 Tb1 N1 C2 137.1(3) 22 21
N1 Tb1 N1 C2 -78.8(3) 18 21
N1 Tb1 N1 C2 101.2(3) 2 21
N1 Tb1 N1 C2 -42.9(3) 6 21
N1 Tb1 N1 C2 -18.3(3) 24 21
N1 Tb1 N1 C2 161.7(3) 8 21
N1 Tb1 N1 C2 64.7(4) 20 21
N1 Tb1 N1 C2 -155.7(3) 5 .
N1 Tb1 N1 C2 115(3) 17 .
N1 Tb1 N1 C2 -139.3(4) 23 .
N1 Tb1 N1 C2 40.7(4) 7 .
N1 Tb1 N1 C2 -2.1(3) 3 .
N1 Tb1 N1 C2 137.1(3) 22 .
N1 Tb1 N1 C2 -78.8(3) 18 .
N1 Tb1 N1 C2 101.2(3) 2 .
N1 Tb1 N1 C2 -42.9(3) 6 .
N1 Tb1 N1 C2 -18.3(3) 24 .
N1 Tb1 N1 C2 161.7(3) 8 .
N1 Tb1 N1 C2 64.7(4) 20 .
N1 Tb1 N1 C1 2.1(3) 5 19
N1 Tb1 N1 C1 -87(3) 17 19
N1 Tb1 N1 C1 18.6(3) 23 19
N1 Tb1 N1 C1 -161.4(3) 7 19
N1 Tb1 N1 C1 155.7(3) 3 19
N1 Tb1 N1 C1 -65.0(4) 22 19
N1 Tb1 N1 C1 79.1(3) 18 19
N1 Tb1 N1 C1 -100.9(3) 2 19
N1 Tb1 N1 C1 115.0(4) 6 19
N1 Tb1 N1 C1 139.6(4) 24 19
N1 Tb1 N1 C1 -40.4(4) 8 19
N1 Tb1 N1 C1 -137.4(2) 20 19
N1 Tb1 N1 C1 2.1(3) 5 .
N1 Tb1 N1 C1 -87(3) 17 .
N1 Tb1 N1 C1 18.6(3) 23 .
N1 Tb1 N1 C1 -161.4(3) 7 .
N1 Tb1 N1 C1 155.7(3) 3 .
N1 Tb1 N1 C1 -65.0(4) 22 .
N1 Tb1 N1 C1 79.1(3) 18 .
N1 Tb1 N1 C1 -100.9(3) 2 .
N1 Tb1 N1 C1 115.0(4) 6 .
N1 Tb1 N1 C1 139.6(4) 24 .
N1 Tb1 N1 C1 -40.4(4) 8 .
N1 Tb1 N1 C1 -137.4(2) 20 .
C2 C2 C3 C4 0.00(14) 21 .
C6 C2 C3 C4 3.8(4) 21 .
C6 C2 C3 C4 -170.2(5) . .
N1 C2 C3 C4 3.2(5) . .
N1 C2 C3 C4 -22(3) 21 .
C2 C3 C4 C1 -0.8(6) . .
C2 C3 C4 C9 136.8(5) . 21
C1 C1 C4 C3 0.00(7) 19 .
C6 C1 C4 C3 170.6(5) 8 .
C6 C1 C4 C3 -3.3(4) 21 .
N1 C1 C4 C3 24(3) 19 .
N1 C1 C4 C3 -1.8(5) . .
C1 C1 C4 C9 0.00(10) 19 21
C6 C1 C4 C9 99.2(7) 8 21
C6 C1 C4 C9 -74.7(7) 21 21
N1 C1 C4 C9 -47(3) 19 21
N1 C1 C4 C9 -73.2(7) . 21
Cl1 C5 Cl2 Cl2 0.0(4) 19 20
Cl1 C5 Cl2 Cl2 0.0(4) 2 20
Cl1 C5 Cl2 Cl1 145.5(8) 19 7
Cl1 C5 Cl2 Cl1 24.5(7) 2 7
Cl1 C5 Cl2 C5 0(100) 19 22
Cl1 C5 Cl2 C5 0(100) 2 22
Cl1 C5 Cl2 C5 0(100) 19 21
Cl1 C5 Cl2 C5 0(100) 2 21
Cl1 C5 Cl2 C5 0(100) 19 20
Cl1 C5 Cl2 C5 0(100) 2 20
Cl1 C5 Cl2 Cl2 -11.7(2) 19 21
Cl1 C5 Cl2 Cl2 -132.6(8) 2 21
C2 C2 C6 C1 0.00(8) 21 21
C6 C2 C6 C1 147(2) 21 21
N1 C2 C6 C1 -2.5(8) . 21
N1 C2 C6 C1 -6.1(4) 21 21
C3 C2 C6 C1 169.2(5) . 21
C6 C2 C6 C2 0(95) 21 21
N1 C2 C6 C2 0(100) . 21
N1 C2 C6 C2 0(100) 21 21
C3 C2 C6 C2 0(45) . 21
C2 C2 C6 C7 0.00(10) 21 .
C6 C2 C6 C7 -23(3) 21 .
N1 C2 C6 C7 -172.8(4) . .
N1 C2 C6 C7 -176.4(5) 21 .
C3 C2 C6 C7 -1.1(7) . .
C1 C6 C7 C8 72.1(7) 21 .
C2 C6 C7 C8 -116.7(6) 21 .
C2 C6 C7 C8 -116.7(6) . .
C1 C6 C7 C9 -103.1(6) 21 .
C2 C6 C7 C9 68.1(7) 21 .
C2 C6 C7 C9 68.1(7) . .
C9 C7 C8 C10 -0.8(11) . .
C6 C7 C8 C10 -176.0(7) . .
C8 C7 C9 C11 0.9(11) . .
C6 C7 C9 C11 176.2(6) . .
C8 C7 C9 C4 -126.1(11) . 21
C6 C7 C9 C4 49.2(6) . 21
C7 C8 C10 C12 0.4(13) . .
C7 C9 C11 C12 -0.6(13) . .
C4 C9 C11 C12 23.4(13) 21 .
C9 C11 C12 C10 0.3(13) . .
C8 C10 C12 C11 -0.2(13) . .

loop_
_platon_squeeze_void_nr
_platon_squeeze_void_average_x
_platon_squeeze_void_average_y
_platon_squeeze_void_average_z
_platon_squeeze_void_volume
_platon_squeeze_void_count_electrons
_platon_squeeze_void_content
1 0.000 0.000 0.500 309 34 ' '
2 0.000 0.500 0.250 12 0 ' '
3 0.000 0.500 0.750 12 0 ' '
4 0.500 0.500 0.000 309 34 ' '
5 0.500 0.000 0.250 12 0 ' '
6 0.500 0.000 0.750 12 0 ' '
